data_4077117
loop_
_publ_author_name
'Bellabarba, Ronan M.'
'Nieuwenhuyzen, Mark'
'Saunders, Graham C.'

_publ_section_title
;
 Intramolecular Dehydrofluorinative Coupling of
 \h5-Pentamethylcyclopentadienyl and Pentafluorophenylphosphine Ligands in
 Rhodium Complexes
;
_journal_issue 26
_journal_name_full Organometallics
_journal_page_first 5726
_journal_paper_doi 10.1021/om020612n
_journal_volume 21
_journal_year 2002
_chemical_formula_sum 'C35.5 H35 B Cl2 F8 N P2 Rh'
_chemical_formula_weight 874.21
_chemical_name_systematic
; 
 ? 
;
_space_group_IT_number 14
_symmetry_cell_setting monoclinic
_symmetry_space_group_name_Hall '-P 2yn'
_symmetry_space_group_name_H-M 'P 1 21/n 1'
_atom_sites_solution_hydrogens geom
_atom_sites_solution_primary direct
_atom_sites_solution_secondary difmap
_audit_creation_method SHELXL-97
_cell_angle_alpha 90.00
_cell_angle_beta 102.1340(10)
_cell_angle_gamma 90.00
_cell_formula_units_Z 4
_cell_length_a 8.6204(7)
_cell_length_b 23.2170(19)
_cell_length_c 18.0923(15)
_cell_measurement_temperature 153(2)
_cell_volume 3540.1(5)
_computing_cell_refinement 'Bruker SMART'
_computing_data_collection 'Bruker SMART'
_computing_data_reduction 'Bruker SHELXTL'
_computing_molecular_graphics 'Bruker SHELXTL'
_computing_publication_material 'Bruker SHELXTL'
_computing_structure_refinement 'SHELXL-97 (Sheldrick, 1997)'
_computing_structure_solution 'SHELXS-97 (Sheldrick, 1990)'
_diffrn_ambient_temperature 153(2)
_diffrn_measured_fraction_theta_full 0.911
_diffrn_measured_fraction_theta_max 0.911
_diffrn_measurement_device_type 'CCD area detector'
_diffrn_measurement_method 'phi and omega scans'
_diffrn_radiation_monochromator graphite
_diffrn_radiation_source 'fine-focus sealed tube'
_diffrn_radiation_type MoK\a
_diffrn_radiation_wavelength 0.71073
_diffrn_reflns_av_R_equivalents 0.0559
_diffrn_reflns_av_sigmaI/netI 0.0341
_diffrn_reflns_limit_h_max 11
_diffrn_reflns_limit_h_min -10
_diffrn_reflns_limit_k_max 30
_diffrn_reflns_limit_k_min -30
_diffrn_reflns_limit_l_max 23
_diffrn_reflns_limit_l_min -23
_diffrn_reflns_number 38821
_diffrn_reflns_theta_full 28.31
_diffrn_reflns_theta_max 28.31
_diffrn_reflns_theta_min 1.45
_exptl_absorpt_coefficient_mu 0.795
_exptl_absorpt_correction_type none
_exptl_crystal_colour orange
_exptl_crystal_density_diffrn 1.640
_exptl_crystal_density_meas ?
_exptl_crystal_density_method 'not measured'
_exptl_crystal_description needle
_exptl_crystal_F_000 1764
_exptl_crystal_size_max 0.20
_exptl_crystal_size_mid 0.24
_exptl_crystal_size_min 0.48
_refine_diff_density_max 0.547
_refine_diff_density_min -0.830
_refine_diff_density_rms 0.092
_refine_ls_extinction_method none
_refine_ls_goodness_of_fit_ref 1.047
_refine_ls_hydrogen_treatment mixed
_refine_ls_matrix_type full
_refine_ls_number_parameters 474
_refine_ls_number_reflns 8049
_refine_ls_number_restraints 2
_refine_ls_restrained_S_all 1.048
_refine_ls_R_factor_all 0.0401
_refine_ls_R_factor_gt 0.0343
_refine_ls_shift/su_max 1.176
_refine_ls_shift/su_mean 0.038
_refine_ls_structure_factor_coef Fsqd
_refine_ls_weighting_details 'calc w=1/[\s^2^(Fo^2^)+(0.0472P)^2^+1.8492P] where P=(Fo^2^+2Fc^2^)/3'
_refine_ls_weighting_scheme calc
_refine_ls_wR_factor_gt 0.0841
_refine_ls_wR_factor_ref 0.0866
_reflns_number_gt 7065
_reflns_number_total 8049
_reflns_threshold_expression >2sigma(I)
_cod_data_source_file om020612n_2.cif
_cod_data_source_block gcs23m
_cod_depositor_comments
;
The following automatic conversions were performed:

'_symmetry_cell_setting' value 'Monoclinic' changed to 'monoclinic'
according to /home/saulius/struct/CIF-dictionaries/cif_core.dic
dictionary named 'cif_core.dic' version 2.4.1 from 2010-06-29.

Automatic conversion script
Id: cif_fix_values 1715 2011-07-08 13:25:40Z adriana 

The following automatic conversions were performed:

'_exptl_crystal_density_meas' value 'not_measured' was changed to '?'
- the value is perceived as not measured.

Automatic conversion script
Id: cif_fix_values 3008 2015-01-20 13:52:24Z robertas 
;
_cod_original_sg_symbol_H-M P2(1)/n
_cod_original_formula_sum 'C35.50 H35 B Cl2 F8 N P2 Rh'
_cod_database_code 4077117

loop_
_symmetry_equiv_pos_as_xyz
'x, y, z'
'-x+1/2, y+1/2, -z+1/2'
'-x, -y, -z'
'x-1/2, -y-1/2, z-1/2'

loop_
_atom_site_label
_atom_site_type_symbol
_atom_site_fract_x
_atom_site_fract_y
_atom_site_fract_z
_atom_site_U_iso_or_equiv
_atom_site_adp_type
_atom_site_occupancy
_atom_site_symmetry_multiplicity
_atom_site_calc_flag
_atom_site_refinement_flags
_atom_site_disorder_group
Rh1 Rh 0.110777(18) 0.157183(7) 0.747854(9) 0.01808(6) Uani 1 1 d . .
Cl1 Cl 0.34107(6) 0.14241(2) 0.69513(3) 0.02575(12) Uani 1 1 d . .
C1 C -0.1451(3) 0.13541(11) 0.69670(13) 0.0273(5) Uani 1 1 d . .
C2 C -0.0622(3) 0.14717(11) 0.63851(13) 0.0283(5) Uani 1 1 d . .
C3 C -0.0097(3) 0.20644(11) 0.64601(12) 0.0265(5) Uani 1 1 d . .
C4 C -0.0566(3) 0.23082(10) 0.71002(13) 0.0254(5) Uani 1 1 d . .
C5 C -0.1320(2) 0.18573(11) 0.74460(13) 0.0253(5) Uani 1 1 d . .
C6 C -0.2455(3) 0.08459(12) 0.70393(16) 0.0352(6) Uani 1 1 d . .
H6A H -0.3570 0.0964 0.6953 0.053 Uiso 1 1 calc R .
H6B H -0.2133 0.0683 0.7548 0.053 Uiso 1 1 calc R .
H6C H -0.2325 0.0555 0.6665 0.053 Uiso 1 1 calc R .
C7 C -0.0436(3) 0.10929(13) 0.57410(14) 0.0385(6) Uani 1 1 d . .
H7A H -0.1071 0.1247 0.5269 0.058 Uiso 1 1 calc R .
H7B H -0.0799 0.0703 0.5825 0.058 Uiso 1 1 calc R .
H7C H 0.0683 0.1081 0.5707 0.058 Uiso 1 1 calc R .
C8 C 0.0647(3) 0.23736(13) 0.59038(14) 0.0372(6) Uani 1 1 d . .
H8A H -0.0153 0.2445 0.5441 0.056 Uiso 1 1 calc R .
H8B H 0.1505 0.2138 0.5784 0.056 Uiso 1 1 calc R .
H8C H 0.1078 0.2742 0.6119 0.056 Uiso 1 1 calc R .
C9 C -0.0511(3) 0.29270(10) 0.73102(15) 0.0328(5) Uani 1 1 d . .
H9A H -0.1372 0.3133 0.6973 0.049 Uiso 1 1 calc R .
H9B H 0.0511 0.3091 0.7263 0.049 Uiso 1 1 calc R .
H9C H -0.0637 0.2966 0.7834 0.049 Uiso 1 1 calc R .
C10 C -0.2197(3) 0.19475(12) 0.80667(15) 0.0322(5) Uani 1 1 d . .
H10A H -0.3201 0.2145 0.7865 0.048 Uiso 1 1 calc R .
H10B H -0.1551 0.2183 0.8466 0.048 Uiso 1 1 calc R .
H10C H -0.2412 0.1574 0.8276 0.048 Uiso 1 1 calc R .
C11 C 0.4199(3) 0.14622(9) 0.89328(13) 0.0227(4) Uani 1 1 d . .
H11A H 0.5018 0.1403 0.8630 0.027 Uiso 1 1 calc R .
H11B H 0.4738 0.1596 0.9442 0.027 Uiso 1 1 calc R .
C12 C 0.3362(3) 0.08928(10) 0.90042(12) 0.0224(4) Uani 1 1 d . .
H12A H 0.2877 0.0908 0.9454 0.027 Uiso 1 1 calc R .
H12B H 0.4154 0.0578 0.9082 0.027 Uiso 1 1 calc R .
P1 P 0.27972(6) 0.20156(2) 0.84809(3) 0.01927(12) Uani 1 1 d . .
C11A C 0.1927(3) 0.23501(10) 0.92162(13) 0.0240(4) Uani 1 1 d . .
C12A C 0.1601(3) 0.20390(11) 0.98234(14) 0.0335(5) Uani 1 1 d . .
H12C H 0.1868 0.1642 0.9875 0.040 Uiso 1 1 calc R .
C13A C 0.0890(4) 0.23035(14) 1.03521(16) 0.0448(7) Uani 1 1 d . .
H13A H 0.0671 0.2086 1.0763 0.054 Uiso 1 1 calc R .
C14A C 0.0494(3) 0.28807(13) 1.02890(17) 0.0431(7) Uani 1 1 d . .
H14A H -0.0005 0.3059 1.0650 0.052 Uiso 1 1 calc R .
C15A C 0.0834(3) 0.31948(12) 0.96947(16) 0.0388(6) Uani 1 1 d . .
H15A H 0.0576 0.3593 0.9650 0.047 Uiso 1 1 calc R .
C16A C 0.1548(3) 0.29343(11) 0.91624(15) 0.0314(5) Uani 1 1 d . .
H16A H 0.1781 0.3156 0.8758 0.038 Uiso 1 1 calc R .
C11B C 0.4062(3) 0.25896(9) 0.82588(13) 0.0240(5) Uani 1 1 d . .
C12B C 0.5268(3) 0.28072(12) 0.88285(15) 0.0336(6) Uani 1 1 d . .
H12D H 0.5436 0.2649 0.9323 0.040 Uiso 1 1 calc R .
C13B C 0.6222(3) 0.32537(12) 0.86740(18) 0.0410(7) Uani 1 1 d . .
H13B H 0.7050 0.3397 0.9062 0.049 Uiso 1 1 calc R .
C14B C 0.5973(3) 0.34916(11) 0.79554(19) 0.0419(7) Uani 1 1 d . .
H14B H 0.6618 0.3801 0.7853 0.050 Uiso 1 1 calc R .
C15B C 0.4795(3) 0.32795(11) 0.73940(17) 0.0375(6) Uani 1 1 d . .
H15B H 0.4628 0.3442 0.6902 0.045 Uiso 1 1 calc R .
C16B C 0.3837(3) 0.28264(11) 0.75387(14) 0.0297(5) Uani 1 1 d . .
H16B H 0.3030 0.2679 0.7144 0.036 Uiso 1 1 calc R .
P2 P 0.18103(6) 0.07338(2) 0.81620(3) 0.01896(12) Uani 1 1 d . .
C21A C 0.2585(3) 0.01964(9) 0.75910(12) 0.0222(4) Uani 1 1 d . .
C22A C 0.4181(3) 0.00799(10) 0.76405(14) 0.0277(5) Uani 1 1 d . .
F22A F 0.52989(16) 0.03536(7) 0.81282(9) 0.0375(3) Uani 1 1 d . .
C23A C 0.4645(3) -0.03233(11) 0.71708(16) 0.0360(6) Uani 1 1 d . .
F23A F 0.6178(2) -0.04337(8) 0.72358(12) 0.0557(5) Uani 1 1 d . .
N24A N 0.3671(3) -0.06027(10) 0.66414(13) 0.0392(5) Uani 1 1 d . .
C25A C 0.2164(3) -0.04871(11) 0.65686(15) 0.0355(6) Uani 1 1 d . .
F25A F 0.1145(2) -0.07582(8) 0.60151(10) 0.0550(5) Uani 1 1 d . .
C26A C 0.1568(3) -0.01012(11) 0.70201(13) 0.0281(5) Uani 1 1 d . .
F26A F -0.00156(17) -0.00204(7) 0.68960(8) 0.0385(4) Uani 1 1 d . .
C21B C 0.0350(2) 0.03562(10) 0.85710(12) 0.0221(4) Uani 1 1 d . .
C22B C -0.0494(3) 0.06950(11) 0.89837(13) 0.0280(5) Uani 1 1 d . .
H22A H -0.0303 0.1098 0.9020 0.034 Uiso 1 1 calc R .
C23B C -0.1610(3) 0.04543(12) 0.93428(14) 0.0317(5) Uani 1 1 d . .
H23A H -0.2162 0.0688 0.9633 0.038 Uiso 1 1 calc R .
C24B C -0.1910(3) -0.01313(12) 0.92741(14) 0.0346(6) Uani 1 1 d . .
H24A H -0.2694 -0.0299 0.9506 0.041 Uiso 1 1 calc R .
C25B C -0.1074(3) -0.04721(11) 0.88701(14) 0.0341(6) Uani 1 1 d . .
H25A H -0.1289 -0.0873 0.8826 0.041 Uiso 1 1 calc R .
C26B C 0.0078(3) -0.02362(10) 0.85271(13) 0.0284(5) Uani 1 1 d . .
H26A H 0.0676 -0.0476 0.8265 0.034 Uiso 1 1 calc R .
B1 B 0.3950(3) -0.10219(12) 0.90675(16) 0.0298(6) Uani 1 1 d . .
F11 F 0.3027(2) -0.13479(7) 0.94529(10) 0.0460(4) Uani 1 1 d . .
F12 F 0.55071(17) -0.12314(7) 0.92364(9) 0.0388(3) Uani 1 1 d . .
F13 F 0.3941(2) -0.04496(7) 0.92896(10) 0.0447(4) Uani 1 1 d . .
F14 F 0.3355(2) -0.10674(7) 0.82981(8) 0.0428(4) Uani 1 1 d . .
Cl2S Cl 0.3902(4) 0.05364(13) 0.54272(16) 0.1001(8) Uani 0.50 1 d PD 1
C1S C 0.4377(18) -0.0055(7) 0.4825(10) 0.160(10) Uani 0.50 1 d PD 1
H1S1 H 0.4464 -0.0155 0.4303 0.192 Uiso 0.50 1 calc PR 1
H1S2 H 0.3962 -0.0396 0.5048 0.192 Uiso 0.50 1 calc PR 1
Cl1S Cl 0.6377(8) -0.02656(17) 0.5194(3) 0.1381(19) Uani 0.50 1 d PD 1

loop_
_atom_site_aniso_label
_atom_site_aniso_U_11
_atom_site_aniso_U_22
_atom_site_aniso_U_33
_atom_site_aniso_U_23
_atom_site_aniso_U_13
_atom_site_aniso_U_12
Rh1 0.01647(9) 0.02064(10) 0.01760(10) 0.00102(6) 0.00469(6) 0.00173(6)
Cl1 0.0230(3) 0.0299(3) 0.0272(3) 0.0035(2) 0.0120(2) 0.0045(2)
C1 0.0175(10) 0.0331(13) 0.0292(12) 0.0006(10) 0.0001(9) 0.0034(9)
C2 0.0221(11) 0.0386(14) 0.0214(11) -0.0014(9) -0.0014(9) 0.0068(9)
C3 0.0251(11) 0.0331(13) 0.0200(11) 0.0059(9) 0.0016(9) 0.0094(9)
C4 0.0204(10) 0.0293(12) 0.0262(11) 0.0048(9) 0.0044(9) 0.0070(9)
C5 0.0173(10) 0.0313(13) 0.0269(12) 0.0020(9) 0.0034(9) 0.0041(9)
C6 0.0205(11) 0.0385(14) 0.0452(15) -0.0035(11) 0.0036(10) -0.0034(10)
C7 0.0383(14) 0.0480(16) 0.0267(13) -0.0085(11) 0.0013(11) 0.0062(12)
C8 0.0405(14) 0.0459(16) 0.0274(13) 0.0139(11) 0.0119(11) 0.0137(12)
C9 0.0328(13) 0.0263(13) 0.0405(14) 0.0049(10) 0.0107(11) 0.0073(10)
C10 0.0248(11) 0.0373(14) 0.0383(14) 0.0036(11) 0.0151(10) 0.0060(10)
C11 0.0197(10) 0.0258(12) 0.0215(11) -0.0008(8) 0.0020(8) 0.0003(8)
C12 0.0247(10) 0.0230(11) 0.0185(10) 0.0017(8) 0.0020(8) 0.0006(8)
P1 0.0194(3) 0.0189(3) 0.0202(3) 0.0000(2) 0.0058(2) -0.0005(2)
C11A 0.0228(10) 0.0269(12) 0.0229(11) -0.0043(9) 0.0060(9) -0.0012(9)
C12A 0.0432(14) 0.0300(13) 0.0303(13) -0.0005(10) 0.0149(11) 0.0031(11)
C13A 0.0593(18) 0.0474(17) 0.0352(15) 0.0016(12) 0.0268(14) 0.0067(14)
C14A 0.0431(15) 0.0489(17) 0.0414(16) -0.0141(13) 0.0184(13) 0.0050(13)
C15A 0.0410(15) 0.0321(14) 0.0463(16) -0.0090(12) 0.0162(12) 0.0040(11)
C16A 0.0324(12) 0.0269(13) 0.0368(13) -0.0052(10) 0.0118(10) -0.0008(10)
C11B 0.0203(10) 0.0203(11) 0.0338(12) -0.0015(9) 0.0110(9) 0.0006(8)
C12B 0.0309(12) 0.0359(14) 0.0360(14) -0.0082(11) 0.0112(11) -0.0073(10)
C13B 0.0345(14) 0.0360(15) 0.0550(18) -0.0149(13) 0.0151(13) -0.0116(11)
C14B 0.0363(14) 0.0249(13) 0.072(2) -0.0015(12) 0.0284(14) -0.0042(10)
C15B 0.0376(14) 0.0266(13) 0.0543(17) 0.0117(12) 0.0232(13) 0.0050(11)
C16B 0.0262(11) 0.0242(12) 0.0405(14) 0.0061(10) 0.0112(10) 0.0031(9)
P2 0.0190(2) 0.0184(3) 0.0201(3) 0.0000(2) 0.0055(2) 0.00012(19)
C21A 0.0269(11) 0.0179(10) 0.0235(11) 0.0008(8) 0.0095(9) 0.0013(8)
C22A 0.0283(12) 0.0234(12) 0.0333(13) -0.0003(9) 0.0110(10) 0.0002(9)
F22A 0.0257(7) 0.0432(9) 0.0432(9) -0.0043(7) 0.0061(6) 0.0023(6)
C23A 0.0360(13) 0.0304(13) 0.0473(16) 0.0008(11) 0.0219(12) 0.0045(10)
F23A 0.0414(9) 0.0537(11) 0.0776(13) -0.0095(9) 0.0253(9) 0.0155(8)
N24A 0.0515(14) 0.0296(12) 0.0441(13) -0.0069(10) 0.0275(11) 0.0004(10)
C25A 0.0469(15) 0.0309(14) 0.0310(13) -0.0100(10) 0.0134(11) -0.0080(11)
F25A 0.0637(11) 0.0587(11) 0.0451(10) -0.0265(8) 0.0167(9) -0.0151(9)
C26A 0.0294(12) 0.0282(12) 0.0280(12) -0.0018(9) 0.0088(10) 0.0006(9)
F26A 0.0311(8) 0.0456(9) 0.0372(8) -0.0091(7) 0.0034(6) -0.0031(7)
C21B 0.0199(10) 0.0253(11) 0.0212(11) 0.0025(8) 0.0048(8) -0.0020(8)
C22B 0.0266(11) 0.0297(13) 0.0283(12) 0.0005(9) 0.0070(9) -0.0001(9)
C23B 0.0241(11) 0.0461(15) 0.0263(12) 0.0032(10) 0.0084(9) 0.0033(10)
C24B 0.0251(12) 0.0483(16) 0.0304(13) 0.0137(11) 0.0059(10) -0.0056(11)
C25B 0.0358(13) 0.0309(13) 0.0348(13) 0.0073(10) 0.0052(11) -0.0077(11)
C26B 0.0291(12) 0.0278(12) 0.0285(12) 0.0015(9) 0.0065(10) -0.0011(9)
B1 0.0333(14) 0.0232(13) 0.0317(14) -0.0013(10) 0.0044(11) 0.0005(11)
F11 0.0516(10) 0.0360(9) 0.0553(10) 0.0029(8) 0.0225(8) -0.0028(7)
F12 0.0346(8) 0.0386(9) 0.0399(8) -0.0021(7) 0.0006(6) 0.0047(6)
F13 0.0571(10) 0.0260(8) 0.0512(10) -0.0096(7) 0.0117(8) -0.0003(7)
F14 0.0510(9) 0.0394(9) 0.0329(8) -0.0020(7) -0.0031(7) 0.0062(7)
Cl2S 0.119(2) 0.0954(18) 0.0857(17) 0.0152(14) 0.0218(15) -0.0352(16)
C1S 0.26(3) 0.132(17) 0.078(10) -0.019(12) 0.017(13) -0.113(17)
Cl1S 0.204(5) 0.104(3) 0.121(3) -0.037(3) 0.068(3) -0.079(3)

loop_
_atom_type_symbol
_atom_type_description
_atom_type_scat_dispersion_real
_atom_type_scat_dispersion_imag
_atom_type_scat_source
C C 0.0033 0.0016 'International Tables Vol C Tables 4.2.6.8 and 6.1.1.4'
H H 0.0000 0.0000 'International Tables Vol C Tables 4.2.6.8 and 6.1.1.4'
B B 0.0013 0.0007 'International Tables Vol C Tables 4.2.6.8 and 6.1.1.4'
N N 0.0061 0.0033 'International Tables Vol C Tables 4.2.6.8 and 6.1.1.4'
F F 0.0171 0.0103 'International Tables Vol C Tables 4.2.6.8 and 6.1.1.4'
P P 0.1023 0.0942 'International Tables Vol C Tables 4.2.6.8 and 6.1.1.4'
Cl Cl 0.1484 0.1585 'International Tables Vol C Tables 4.2.6.8 and 6.1.1.4'
Rh Rh -1.1178 0.9187 'International Tables Vol C Tables 4.2.6.8 and 6.1.1.4'

loop_
_geom_angle_atom_site_label_1
_geom_angle_atom_site_label_2
_geom_angle_atom_site_label_3
_geom_angle
_geom_angle_site_symmetry_1
_geom_angle_site_symmetry_3
C5 Rh1 C2 63.17(9) . .
C5 Rh1 C3 62.95(8) . .
C2 Rh1 C3 37.87(9) . .
C5 Rh1 C4 37.94(9) . .
C2 Rh1 C4 62.72(9) . .
C3 Rh1 C4 37.01(8) . .
C5 Rh1 C1 37.87(9) . .
C2 Rh1 C1 36.83(9) . .
C3 Rh1 C1 62.11(9) . .
C4 Rh1 C1 62.45(9) . .
C5 Rh1 P1 109.12(6) . .
C2 Rh1 P1 159.47(7) . .
C3 Rh1 P1 121.72(7) . .
C4 Rh1 P1 99.08(6) . .
C1 Rh1 P1 144.93(6) . .
C5 Rh1 P2 114.25(6) . .
C2 Rh1 P2 115.97(7) . .
C3 Rh1 P2 153.57(7) . .
C4 Rh1 P2 151.63(6) . .
C1 Rh1 P2 98.84(6) . .
P1 Rh1 P2 84.54(2) . .
C5 Rh1 Cl1 154.19(6) . .
C2 Rh1 Cl1 95.00(6) . .
C3 Rh1 Cl1 91.45(6) . .
C4 Rh1 Cl1 121.25(6) . .
C1 Rh1 Cl1 128.46(6) . .
P1 Rh1 Cl1 86.46(2) . .
P2 Rh1 Cl1 86.952(19) . .
C2 C1 C5 107.6(2) . .
C2 C1 C6 127.8(2) . .
C5 C1 C6 124.3(2) . .
C2 C1 Rh1 70.14(13) . .
C5 C1 Rh1 68.14(12) . .
C6 C1 Rh1 132.65(17) . .
C1 C2 C3 108.1(2) . .
C1 C2 C7 128.2(2) . .
C3 C2 C7 123.4(2) . .
C1 C2 Rh1 73.03(13) . .
C3 C2 Rh1 71.28(13) . .
C7 C2 Rh1 126.38(17) . .
C4 C3 C2 108.6(2) . .
C4 C3 C8 126.6(2) . .
C2 C3 C8 124.5(2) . .
C4 C3 Rh1 72.19(12) . .
C2 C3 Rh1 70.84(13) . .
C8 C3 Rh1 127.93(17) . .
C3 C4 C5 107.2(2) . .
C3 C4 C9 126.5(2) . .
C5 C4 C9 125.8(2) . .
C3 C4 Rh1 70.80(12) . .
C5 C4 Rh1 68.60(12) . .
C9 C4 Rh1 132.38(17) . .
C4 C5 C1 108.2(2) . .
C4 C5 C10 124.7(2) . .
C1 C5 C10 125.2(2) . .
C4 C5 Rh1 73.46(12) . .
C1 C5 Rh1 74.00(12) . .
C10 C5 Rh1 130.94(16) . .
C12 C11 P1 111.46(15) . .
C11 C12 P2 112.23(15) . .
C11B P1 C11A 101.88(10) . .
C11B P1 C11 104.01(10) . .
C11A P1 C11 107.78(11) . .
C11B P1 Rh1 117.42(8) . .
C11A P1 Rh1 118.12(7) . .
C11 P1 Rh1 106.53(7) . .
C12A C11A C16A 118.5(2) . .
C12A C11A P1 122.33(18) . .
C16A C11A P1 119.19(18) . .
C13A C12A C11A 120.5(2) . .
C14A C13A C12A 120.7(3) . .
C15A C14A C13A 119.2(2) . .
C14A C15A C16A 120.6(3) . .
C15A C16A C11A 120.5(2) . .
C16B C11B C12B 119.0(2) . .
C16B C11B P1 121.65(18) . .
C12B C11B P1 119.34(19) . .
C13B C12B C11B 120.2(3) . .
C14B C13B C12B 120.3(3) . .
C15B C14B C13B 119.8(2) . .
C14B C15B C16B 120.5(3) . .
C11B C16B C15B 120.2(2) . .
C21B P2 C21A 105.50(10) . .
C21B P2 C12 101.83(10) . .
C21A P2 C12 108.39(10) . .
C21B P2 Rh1 119.83(7) . .
C21A P2 Rh1 110.87(7) . .
C12 P2 Rh1 109.65(7) . .
C22A C21A C26A 114.4(2) . .
C22A C21A P2 124.79(18) . .
C26A C21A P2 120.63(17) . .
F22A C22A C23A 118.1(2) . .
F22A C22A C21A 121.5(2) . .
C23A C22A C21A 120.3(2) . .
N24A C23A F23A 116.4(2) . .
N24A C23A C22A 124.3(2) . .
F23A C23A C22A 119.3(2) . .
C25A N24A C23A 116.4(2) . .
N24A C25A F25A 117.4(2) . .
N24A C25A C26A 124.0(2) . .
F25A C25A C26A 118.6(2) . .
F26A C26A C25A 118.7(2) . .
F26A C26A C21A 120.8(2) . .
C25A C26A C21A 120.4(2) . .
C22B C21B C26B 119.2(2) . .
C22B C21B P2 115.59(17) . .
C26B C21B P2 125.13(18) . .
C23B C22B C21B 121.1(2) . .
C24B C23B C22B 119.3(2) . .
C25B C24B C23B 120.2(2) . .
C24B C25B C26B 120.9(2) . .
C25B C26B C21B 119.3(2) . .
F14 B1 F11 109.5(2) . .
F14 B1 F13 109.9(2) . .
F11 B1 F13 109.7(2) . .
F14 B1 F12 109.2(2) . .
F11 B1 F12 109.0(2) . .
F13 B1 F12 109.4(2) . .
Cl1S Cl2S C1S 29.9(7) 3_656 .
Cl1S Cl2S C1S 61.9(5) 3_656 3_656
C1S Cl2S C1S 34.8(9) . 3_656
Cl1S C1S C1S 113(2) 3_656 3_656
Cl1S C1S Cl1S 143.2(16) 3_656 .
C1S C1S Cl1S 30.7(9) 3_656 .
Cl1S C1S Cl2S 39.9(8) 3_656 .
C1S C1S Cl2S 79.0(13) 3_656 .
Cl1S C1S Cl2S 107.4(8) . .
Cl1S C1S Cl2S 160(2) 3_656 3_656
C1S C1S Cl2S 66.2(10) 3_656 3_656
Cl1S C1S Cl2S 38.8(3) . 3_656
Cl2S C1S Cl2S 145.2(9) . 3_656
C1S Cl1S Cl2S 110.1(14) 3_656 3_656
C1S Cl1S C1S 36.8(16) 3_656 .
Cl2S Cl1S C1S 79.4(5) 3_656 .

loop_
_geom_bond_atom_site_label_1
_geom_bond_atom_site_label_2
_geom_bond_distance
_geom_bond_site_symmetry_2
Rh1 C5 2.184(2) .
Rh1 C2 2.225(2) .
Rh1 C3 2.231(2) .
Rh1 C4 2.249(2) .
Rh1 C1 2.263(2) .
Rh1 P1 2.3154(6) .
Rh1 P2 2.3165(6) .
Rh1 Cl1 2.4009(5) .
C1 C2 1.418(3) .
C1 C5 1.445(3) .
C1 C6 1.485(4) .
C2 C3 1.446(4) .
C2 C7 1.495(3) .
C3 C4 1.422(3) .
C3 C8 1.487(3) .
C4 C5 1.443(3) .
C4 C9 1.484(3) .
C5 C10 1.494(3) .
C11 C12 1.524(3) .
C11 P1 1.834(2) .
C12 P2 1.841(2) .
P1 C11B 1.820(2) .
P1 C11A 1.832(2) .
C11A C12A 1.392(3) .
C11A C16A 1.394(3) .
C12A C13A 1.384(4) .
C13A C14A 1.381(4) .
C14A C15A 1.381(4) .
C15A C16A 1.386(3) .
C11B C16B 1.390(3) .
C11B C12B 1.396(3) .
C12B C13B 1.388(4) .
C13B C14B 1.387(4) .
C14B C15B 1.368(4) .
C15B C16B 1.395(3) .
P2 C21B 1.815(2) .
P2 C21A 1.833(2) .
C21A C22A 1.387(3) .
C21A C26A 1.390(3) .
C22A F22A 1.324(3) .
C22A C23A 1.379(3) .
C23A N24A 1.306(4) .
C23A F23A 1.326(3) .
N24A C25A 1.305(4) .
C25A F25A 1.342(3) .
C25A C26A 1.383(3) .
C26A F26A 1.349(3) .
C21B C22B 1.390(3) .
C21B C26B 1.395(3) .
C22B C23B 1.386(3) .
C23B C24B 1.385(4) .
C24B C25B 1.379(4) .
C25B C26B 1.390(3) .
B1 F14 1.383(3) .
B1 F11 1.388(3) .
B1 F13 1.389(3) .
B1 F12 1.399(3) .
Cl2S Cl1S 1.266(6) 3_656
Cl2S C1S 1.851(13) .
Cl2S C1S 1.985(12) 3_656
C1S Cl1S 0.984(13) 3_656
C1S C1S 1.15(3) 3_656
C1S Cl1S 1.781(11) .
C1S Cl2S 1.985(12) 3_656
Cl1S C1S 0.984(13) 3_656
Cl1S Cl2S 1.266(6) 3_656
